data_2237547
loop_
_publ_author_name
'Jagadeesan, G.'
'Sethusankar, K.'
'Kathirvelan, D.'
'Haribabu, J.'
'Reddy, B. S. R.'

_publ_section_title
;
 1'-(1,3-Diphenyl-1<i>H</i>-pyrazol-4-yl)-1''-methyl-2',3',5',6',7',7a'-octahydro-1'<i>H</i>-dispiro[1-benzopyran-3,2'-pyrrolizine-3',3''-indoline]-2'',4-dione
;
_journal_coeditor_code RK2391
_journal_issue 3
_journal_name_full 'Acta Crystallographica Section E'
_journal_page_first o317
_journal_paper_doi 10.1107/S1600536813002043
_journal_volume 69
_journal_year 2013
_chemical_formula_iupac 'C38 H32 N4 O3'
_chemical_formula_moiety 'C38 H32 N4 O3'
_chemical_formula_sum 'C38 H32 N4 O3'
_chemical_formula_weight 592.68
_chemical_name_systematic
1'-(1,3-Diphenyl-1<i>H</i>-pyrazol-4-yl)-1''-methyl-2',3',5',6',7',7a'-octahydro-1'<i>H</i>-dispiro[1-benzopyran-3,2'-pyrrolizine-3',3''-indoline]-2'',4-dione
_space_group_IT_number 2
_symmetry_cell_setting triclinic
_symmetry_space_group_name_Hall '-P 1'
_symmetry_space_group_name_H-M 'P -1'
_atom_sites_solution_hydrogens geom
_atom_sites_solution_primary direct
_atom_sites_solution_secondary difmap
_audit_creation_method SHELXL97
_cell_angle_alpha 70.2900(10)
_cell_angle_beta 88.946(2)
_cell_angle_gamma 73.5780(10)
_cell_formula_units_Z 2
_cell_length_a 10.8240(3)
_cell_length_b 10.8382(3)
_cell_length_c 13.9127(4)
_cell_measurement_reflns_used 9340
_cell_measurement_temperature 295(2)
_cell_measurement_theta_max 31.18
_cell_measurement_theta_min 2.09
_cell_volume 1468.47(7)
_computing_cell_refinement '<i>SAINT</i> (Bruker, 2008)'
_computing_data_collection '<i>APEX2</i> (Bruker, 2008)'
_computing_data_reduction '<i>SAINT</i> (Bruker, 2008)'
_computing_molecular_graphics '<i>ORTEP-3 for Windows</i> (Farrugia, 2012)'
_computing_publication_material '<i>SHELXL97</i> (Sheldrick, 2008) and <i>PLATON</i> (Spek, 2009)'
_computing_structure_refinement '<i>SHELXL97</i> (Sheldrick, 2008)'
_computing_structure_solution '<i>SHELXS97</i> (Sheldrick, 2008)'
_diffrn_ambient_temperature 295(2)
_diffrn_measured_fraction_theta_full 0.983
_diffrn_measured_fraction_theta_max 0.983
_diffrn_measurement_device_type 'Bruker Kappa APEXII CCD'
_diffrn_measurement_method '\w scans'
_diffrn_radiation_monochromator graphite
_diffrn_radiation_source 'fine-focus sealed tube'
_diffrn_radiation_type MoK\a
_diffrn_radiation_wavelength 0.71073
_diffrn_reflns_av_R_equivalents 0.0324
_diffrn_reflns_av_sigmaI/netI 0.0376
_diffrn_reflns_limit_h_max 15
_diffrn_reflns_limit_h_min -15
_diffrn_reflns_limit_k_max 15
_diffrn_reflns_limit_k_min -15
_diffrn_reflns_limit_l_max 19
_diffrn_reflns_limit_l_min -20
_diffrn_reflns_number 35301
_diffrn_reflns_theta_full 31.18
_diffrn_reflns_theta_max 31.18
_diffrn_reflns_theta_min 2.09
_exptl_absorpt_coefficient_mu 0.086
_exptl_absorpt_correction_T_max 0.9830
_exptl_absorpt_correction_T_min 0.9746
_exptl_absorpt_correction_type multi-scan
_exptl_absorpt_process_details '(<i>SADABS</i>; Bruker, 2008)'
_exptl_crystal_colour colourless
_exptl_crystal_density_diffrn 1.340
_exptl_crystal_density_method 'not measured'
_exptl_crystal_description block
_exptl_crystal_F_000 624
_exptl_crystal_size_max 0.30
_exptl_crystal_size_mid 0.25
_exptl_crystal_size_min 0.20
_refine_diff_density_max 0.351
_refine_diff_density_min -0.252
_refine_ls_extinction_method none
_refine_ls_goodness_of_fit_ref 1.061
_refine_ls_hydrogen_treatment constr
_refine_ls_matrix_type full
_refine_ls_number_parameters 406
_refine_ls_number_reflns 9340
_refine_ls_number_restraints 0
_refine_ls_restrained_S_all 1.061
_refine_ls_R_factor_all 0.0946
_refine_ls_R_factor_gt 0.0554
_refine_ls_shift/su_max 0.000
_refine_ls_shift/su_mean 0.000
_refine_ls_structure_factor_coef Fsqd
_refine_ls_weighting_details 'calc w=1/[\s^2^(Fo^2^)+(0.0793P)^2^+0.1729P] where P=(Fo^2^+2Fc^2^)/3'
_refine_ls_weighting_scheme calc
_refine_ls_wR_factor_gt 0.1439
_refine_ls_wR_factor_ref 0.1664
_reflns_number_gt 5865
_reflns_number_total 9340
_reflns_threshold_expression I>2\s(I)
_cod_data_source_file rk2391.cif
_cod_data_source_block I
_cod_database_code 2237547
_cod_database_fobs_code 2237547

loop_
_symmetry_equiv_pos_as_xyz
'x, y, z'
'-x, -y, -z'

loop_
_atom_site_type_symbol
_atom_site_label
_atom_site_fract_x
_atom_site_fract_y
_atom_site_fract_z
_atom_site_U_iso_or_equiv
_atom_site_adp_type
_atom_site_calc_flag
_atom_site_refinement_flags
_atom_site_occupancy
_atom_site_symmetry_multiplicity
C C1 1.20015(16) 0.45544(16) 0.12448(12) 0.0447(4) Uani d . 1 1
H H1 1.1229 0.5038 0.1421 0.054 Uiso calc R 1 1
C C2 1.3123(2) 0.4889(2) 0.13459(15) 0.0582(5) Uani d . 1 1
H H2 1.3102 0.5594 0.1589 0.070 Uiso calc R 1 1
C C3 1.4264(2) 0.4182(2) 0.10881(18) 0.0723(6) Uani d . 1 1
H H3 1.5022 0.4389 0.1174 0.087 Uiso calc R 1 1
C C4 1.42844(19) 0.3164(2) 0.07008(19) 0.0758(6) Uani d . 1 1
H H4 1.5054 0.2702 0.0507 0.091 Uiso calc R 1 1
C C5 1.31727(17) 0.28249(19) 0.05992(15) 0.0543(4) Uani d . 1 1
H H5 1.3197 0.2134 0.0338 0.065 Uiso calc R 1 1
C C6 1.20183(14) 0.35058(14) 0.08829(11) 0.0365(3) Uani d . 1 1
C C7 1.08498(13) 0.30861(14) 0.08134(11) 0.0335(3) Uani d . 1 1
C C8 0.90446(14) 0.17479(14) -0.03996(11) 0.0372(3) Uani d . 1 1
C C9 0.94126(19) 0.19600(19) -0.13752(13) 0.0521(4) Uani d . 1 1
H H9 1.0018 0.2431 -0.1609 0.063 Uiso calc R 1 1
C C10 0.8874(2) 0.1466(2) -0.20098(16) 0.0649(5) Uani d . 1 1
H H10 0.9118 0.1614 -0.2674 0.078 Uiso calc R 1 1
C C11 0.7992(2) 0.0766(2) -0.16741(17) 0.0626(5) Uani d . 1 1
H H11 0.7643 0.0429 -0.2103 0.075 Uiso calc R 1 1
C C12 0.76284(19) 0.05675(19) -0.07089(16) 0.0587(5) Uani d . 1 1
H H12 0.7018 0.0101 -0.0482 0.070 Uiso calc R 1 1
C C13 0.81477(17) 0.10454(17) -0.00578(14) 0.0489(4) Uani d . 1 1
H H13 0.7896 0.0896 0.0605 0.059 Uiso calc R 1 1
C C14 0.91574(14) 0.23330(15) 0.11587(11) 0.0380(3) Uani d . 1 1
H H14 0.8460 0.2064 0.1464 0.046 Uiso calc R 1 1
C C15 0.99309(13) 0.28870(14) 0.15423(11) 0.0338(3) Uani d . 1 1
C C16 0.98987(13) 0.30356(13) 0.25733(10) 0.0319(3) Uani d . 1 1
H H16 1.0618 0.3383 0.2658 0.038 Uiso calc R 1 1
C C17 1.01160(14) 0.16187(14) 0.34315(11) 0.0374(3) Uani d . 1 1
H H17 0.9760 0.1025 0.3194 0.045 Uiso calc R 1 1
C C18 1.15159(16) 0.08961(18) 0.38548(13) 0.0510(4) Uani d . 1 1
H H18A 1.1669 -0.0088 0.4150 0.061 Uiso calc R 1 1
H H18B 1.2098 0.1090 0.3323 0.061 Uiso calc R 1 1
C C19 1.16913(18) 0.1481(2) 0.46624(16) 0.0677(6) Uani d . 1 1
H H19A 1.2281 0.0789 0.5229 0.081 Uiso calc R 1 1
H H19B 1.2041 0.2248 0.4380 0.081 Uiso calc R 1 1
C C20 1.03935(16) 0.1942(2) 0.50153(13) 0.0508(4) Uani d . 1 1
H H20A 1.0344 0.1345 0.5705 0.061 Uiso calc R 1 1
H H20B 1.0223 0.2870 0.5015 0.061 Uiso calc R 1 1
C C21 0.82823(13) 0.30387(14) 0.38591(10) 0.0322(3) Uani d . 1 1
C C22 0.76483(14) 0.36324(14) 0.46523(11) 0.0347(3) Uani d . 1 1
C C23 0.79918(15) 0.43927(16) 0.51647(11) 0.0407(3) Uani d . 1 1
H H23 0.8702 0.4719 0.4990 0.049 Uiso calc R 1 1
C C24 0.72698(17) 0.46666(18) 0.59423(12) 0.0474(4) Uani d . 1 1
H H24 0.7498 0.5180 0.6288 0.057 Uiso calc R 1 1
C C25 0.62210(17) 0.41859(19) 0.62049(13) 0.0529(4) Uani d . 1 1
H H25 0.5754 0.4368 0.6734 0.063 Uiso calc R 1 1
C C26 0.58482(16) 0.34373(19) 0.56975(13) 0.0502(4) Uani d . 1 1
H H26 0.5133 0.3119 0.5873 0.060 Uiso calc R 1 1
C C28 0.53123(18) 0.1847(2) 0.43800(18) 0.0645(5) Uani d . 1 1
H H27A 0.4777 0.2036 0.4901 0.097 Uiso calc R 1 1
H H27B 0.5660 0.0874 0.4550 0.097 Uiso calc R 1 1
H H27C 0.4805 0.2233 0.3733 0.097 Uiso calc R 1 1
C C29 0.72848(14) 0.23509(14) 0.36510(11) 0.0368(3) Uani d . 1 1
C C30 0.86386(13) 0.39982(13) 0.28047(10) 0.0294(3) Uani d . 1 1
C C31 0.89175(14) 0.52146(14) 0.29848(10) 0.0341(3) Uani d . 1 1
C C32 0.78405(15) 0.64959(14) 0.27149(11) 0.0378(3) Uani d . 1 1
C C33 0.7986(2) 0.76442(17) 0.28913(14) 0.0514(4) Uani d . 1 1
H H32 0.8775 0.7606 0.3172 0.062 Uiso calc R 1 1
C C34 0.6973(2) 0.88303(19) 0.26547(16) 0.0662(6) Uani d . 1 1
H H33 0.7080 0.9590 0.2773 0.079 Uiso calc R 1 1
C C35 0.5800(2) 0.88894(19) 0.22412(17) 0.0663(5) Uani d . 1 1
H H34 0.5120 0.9694 0.2080 0.080 Uiso calc R 1 1
C C36 0.56248(19) 0.77743(18) 0.20650(15) 0.0551(4) Uani d . 1 1
H H35 0.4831 0.7819 0.1789 0.066 Uiso calc R 1 1
C C37 0.66482(15) 0.65802(15) 0.23050(12) 0.0396(3) Uani d . 1 1
C C38 0.75803(14) 0.45991(14) 0.19302(11) 0.0352(3) Uani d . 1 1
H H37A 0.7906 0.5106 0.1314 0.042 Uiso calc R 1 1
H H37B 0.7363 0.3856 0.1802 0.042 Uiso calc R 1 1
N N1 0.94466(12) 0.18845(12) 0.42931(9) 0.0362(3) Uani d . 1 1
C C27 0.65651(14) 0.31774(15) 0.49263(11) 0.0384(3) Uani d . 1 1
N N3 0.63590(12) 0.24491(13) 0.43134(10) 0.0424(3) Uani d . 1 1
N N4 0.95794(12) 0.22443(12) 0.02610(9) 0.0359(3) Uani d . 1 1
N N5 1.06305(12) 0.27041(12) 0.00305(9) 0.0372(3) Uani d . 1 1
O O1 0.64346(10) 0.54909(10) 0.21348(8) 0.0419(3) Uani d . 1 1
O O2 0.99610(11) 0.51308(12) 0.33489(9) 0.0505(3) Uani d . 1 1
O O3 0.73360(11) 0.17644(12) 0.30382(9) 0.0491(3) Uani d . 1 1

loop_
_atom_site_aniso_label
_atom_site_aniso_U_11
_atom_site_aniso_U_22
_atom_site_aniso_U_33
_atom_site_aniso_U_12
_atom_site_aniso_U_13
_atom_site_aniso_U_23
C1 0.0454(9) 0.0474(8) 0.0443(9) -0.0211(7) 0.0063(7) -0.0136(7)
C2 0.0624(12) 0.0633(11) 0.0570(11) -0.0352(9) 0.0015(9) -0.0170(9)
C3 0.0483(11) 0.0859(15) 0.0876(16) -0.0369(11) -0.0011(10) -0.0214(12)
C4 0.0356(10) 0.0840(15) 0.1056(18) -0.0183(10) 0.0170(10) -0.0299(13)
C5 0.0407(9) 0.0576(10) 0.0662(12) -0.0152(8) 0.0131(8) -0.0233(9)
C6 0.0354(7) 0.0395(7) 0.0319(7) -0.0149(6) 0.0040(6) -0.0059(6)
C7 0.0336(7) 0.0340(6) 0.0315(7) -0.0102(5) 0.0043(5) -0.0094(5)
C8 0.0376(8) 0.0343(7) 0.0388(8) -0.0065(6) -0.0005(6) -0.0147(6)
C9 0.0602(11) 0.0633(10) 0.0443(9) -0.0247(9) 0.0102(8) -0.0278(8)
C10 0.0746(14) 0.0794(13) 0.0519(11) -0.0200(11) 0.0041(10) -0.0388(10)
C11 0.0603(12) 0.0649(11) 0.0723(13) -0.0111(9) -0.0119(10) -0.0410(10)
C12 0.0560(11) 0.0580(10) 0.0727(13) -0.0235(9) -0.0015(9) -0.0300(10)
C13 0.0513(10) 0.0517(9) 0.0503(10) -0.0212(8) 0.0037(8) -0.0209(8)
C14 0.0378(8) 0.0451(8) 0.0369(8) -0.0175(6) 0.0097(6) -0.0175(6)
C15 0.0335(7) 0.0363(7) 0.0324(7) -0.0112(5) 0.0047(5) -0.0121(5)
C16 0.0298(7) 0.0378(7) 0.0308(7) -0.0131(5) 0.0043(5) -0.0125(5)
C17 0.0396(8) 0.0373(7) 0.0332(7) -0.0105(6) 0.0049(6) -0.0102(6)
C18 0.0431(9) 0.0510(9) 0.0440(9) 0.0003(7) 0.0036(7) -0.0093(7)
C19 0.0425(10) 0.0907(15) 0.0651(13) -0.0051(10) -0.0079(9) -0.0323(11)
C20 0.0420(9) 0.0666(10) 0.0425(9) -0.0129(8) -0.0028(7) -0.0194(8)
C21 0.0319(7) 0.0362(6) 0.0319(7) -0.0157(5) 0.0054(5) -0.0115(5)
C22 0.0335(7) 0.0408(7) 0.0304(7) -0.0140(6) 0.0072(5) -0.0109(6)
C23 0.0402(8) 0.0508(8) 0.0359(8) -0.0182(7) 0.0062(6) -0.0172(7)
C24 0.0468(9) 0.0586(9) 0.0398(8) -0.0131(7) 0.0049(7) -0.0229(7)
C25 0.0457(9) 0.0708(11) 0.0418(9) -0.0125(8) 0.0141(7) -0.0235(8)
C26 0.0375(8) 0.0648(10) 0.0470(9) -0.0184(7) 0.0146(7) -0.0156(8)
C28 0.0468(10) 0.0686(12) 0.0983(16) -0.0378(9) 0.0225(10) -0.0377(11)
C29 0.0372(8) 0.0363(7) 0.0389(8) -0.0172(6) 0.0054(6) -0.0102(6)
C30 0.0294(6) 0.0337(6) 0.0285(6) -0.0139(5) 0.0031(5) -0.0110(5)
C31 0.0369(7) 0.0426(7) 0.0304(7) -0.0215(6) 0.0078(6) -0.0140(6)
C32 0.0470(9) 0.0370(7) 0.0350(7) -0.0196(6) 0.0121(6) -0.0140(6)
C33 0.0688(12) 0.0483(9) 0.0525(10) -0.0307(8) 0.0178(9) -0.0259(8)
C34 0.0953(17) 0.0428(9) 0.0710(13) -0.0274(10) 0.0283(12) -0.0281(9)
C35 0.0771(15) 0.0425(9) 0.0727(13) -0.0060(9) 0.0175(11) -0.0218(9)
C36 0.0497(10) 0.0483(9) 0.0594(11) -0.0049(7) 0.0085(8) -0.0166(8)
C37 0.0438(8) 0.0382(7) 0.0377(8) -0.0134(6) 0.0097(6) -0.0134(6)
C38 0.0348(7) 0.0377(7) 0.0344(7) -0.0112(6) 0.0011(6) -0.0135(6)
N1 0.0357(6) 0.0400(6) 0.0302(6) -0.0121(5) 0.0037(5) -0.0081(5)
C27 0.0336(7) 0.0423(7) 0.0378(8) -0.0137(6) 0.0059(6) -0.0102(6)
N3 0.0360(7) 0.0476(7) 0.0512(8) -0.0237(6) 0.0116(6) -0.0176(6)
N4 0.0362(6) 0.0417(6) 0.0339(6) -0.0146(5) 0.0054(5) -0.0159(5)
N5 0.0361(6) 0.0444(6) 0.0343(6) -0.0156(5) 0.0079(5) -0.0150(5)
O1 0.0319(5) 0.0426(5) 0.0525(6) -0.0097(4) 0.0006(5) -0.0188(5)
O2 0.0417(6) 0.0613(7) 0.0626(8) -0.0254(5) 0.0011(5) -0.0304(6)
O3 0.0546(7) 0.0542(6) 0.0554(7) -0.0307(6) 0.0112(6) -0.0284(6)

loop_
_atom_type_symbol
_atom_type_description
_atom_type_scat_dispersion_real
_atom_type_scat_dispersion_imag
_atom_type_scat_source
C C 0.0033 0.0016 'International Tables Vol C Tables 4.2.6.8 and 6.1.1.4'
H H 0.0000 0.0000 'International Tables Vol C Tables 4.2.6.8 and 6.1.1.4'
N N 0.0061 0.0033 'International Tables Vol C Tables 4.2.6.8 and 6.1.1.4'
O O 0.0106 0.0060 'International Tables Vol C Tables 4.2.6.8 and 6.1.1.4'

loop_
_geom_angle_atom_site_label_1
_geom_angle_atom_site_label_2
_geom_angle_atom_site_label_3
_geom_angle
C2 C1 C6 120.59(17)
C2 C1 H1 119.7
C6 C1 H1 119.7
C3 C2 C1 120.08(18)
C3 C2 H2 120.0
C1 C2 H2 120.0
C2 C3 C4 119.79(18)
C2 C3 H3 120.1
C4 C3 H3 120.1
C5 C4 C3 120.40(19)
C5 C4 H4 119.8
C3 C4 H4 119.8
C4 C5 C6 120.44(18)
C4 C5 H5 119.8
C6 C5 H5 119.8
C5 C6 C1 118.64(14)
C5 C6 C7 119.68(14)
C1 C6 C7 121.67(14)
N5 C7 C15 111.59(12)
N5 C7 C6 119.80(13)
C15 C7 C6 128.29(13)
C9 C8 C13 119.92(15)
C9 C8 N4 120.33(14)
C13 C8 N4 119.74(14)
C8 C9 C10 119.34(18)
C8 C9 H9 120.3
C10 C9 H9 120.3
C11 C10 C9 120.95(19)
C11 C10 H10 119.5
C9 C10 H10 119.5
C12 C11 C10 119.30(17)
C12 C11 H11 120.4
C10 C11 H11 120.4
C11 C12 C13 121.15(18)
C11 C12 H12 119.4
C13 C12 H12 119.4
C12 C13 C8 119.34(17)
C12 C13 H13 120.3
C8 C13 H13 120.3
N4 C14 C15 108.14(13)
N4 C14 H14 125.9
C15 C14 H14 125.9
C14 C15 C7 104.05(12)
C14 C15 C16 126.24(13)
C7 C15 C16 129.14(13)
C15 C16 C17 110.44(11)
C15 C16 C30 117.73(11)
C17 C16 C30 105.55(10)
C15 C16 H16 107.6
C17 C16 H16 107.6
C30 C16 H16 107.6
N1 C17 C18 104.84(12)
N1 C17 C16 106.34(11)
C18 C17 C16 114.24(13)
N1 C17 H17 110.4
C18 C17 H17 110.4
C16 C17 H17 110.4
C19 C18 C17 103.82(13)
C19 C18 H18A 111.0
C17 C18 H18A 111.0
C19 C18 H18B 111.0
C17 C18 H18B 111.0
H18A C18 H18B 109.0
C20 C19 C18 106.76(15)
C20 C19 H19A 110.4
C18 C19 H19A 110.4
C20 C19 H19B 110.4
C18 C19 H19B 110.4
H19A C19 H19B 108.6
N1 C20 C19 106.76(14)
N1 C20 H20A 110.4
C19 C20 H20A 110.4
N1 C20 H20B 110.4
C19 C20 H20B 110.4
H20A C20 H20B 108.6
N1 C21 C22 112.43(11)
N1 C21 C29 103.59(11)
C22 C21 C29 101.45(11)
N1 C21 C30 106.50(11)
C22 C21 C30 121.01(11)
C29 C21 C30 110.50(11)
C23 C22 C27 118.57(13)
C23 C22 C21 133.02(13)
C27 C22 C21 108.19(12)
C22 C23 C24 119.54(14)
C22 C23 H23 120.2
C24 C23 H23 120.2
C25 C24 C23 120.49(16)
C25 C24 H24 119.8
C23 C24 H24 119.8
C24 C25 C26 121.14(15)
C24 C25 H25 119.4
C26 C25 H25 119.4
C27 C26 C25 117.91(15)
C27 C26 H26 121.0
C25 C26 H26 121.0
N3 C28 H27A 109.5
N3 C28 H27B 109.5
H27A C28 H27B 109.5
N3 C28 H27C 109.5
H27A C28 H27C 109.5
H27B C28 H27C 109.5
O3 C29 N3 124.73(14)
O3 C29 C21 126.96(13)
N3 C29 C21 108.23(12)
C38 C30 C31 106.51(11)
C38 C30 C16 112.90(11)
C31 C30 C16 110.79(11)
C38 C30 C21 115.00(11)
C31 C30 C21 108.62(10)
C16 C30 C21 103.01(10)
O2 C31 C32 121.27(13)
O2 C31 C30 122.10(13)
C32 C31 C30 116.62(12)
C37 C32 C33 118.30(15)
C37 C32 C31 120.90(13)
C33 C32 C31 120.78(15)
C34 C33 C32 120.66(19)
C34 C33 H32 119.7
C32 C33 H32 119.7
C33 C34 C35 119.85(17)
C33 C34 H33 120.1
C35 C34 H33 120.1
C36 C35 C34 120.85(18)
C36 C35 H34 119.6
C34 C35 H34 119.6
C35 C36 C37 119.11(19)
C35 C36 H35 120.4
C37 C36 H35 120.4
O1 C37 C32 121.25(13)
O1 C37 C36 117.52(15)
C32 C37 C36 121.23(15)
O1 C38 C30 113.00(11)
O1 C38 H37A 109.0
C30 C38 H37A 109.0
O1 C38 H37B 109.0
C30 C38 H37B 109.0
H37A C38 H37B 107.8
C17 N1 C21 106.82(11)
C17 N1 C20 108.47(12)
C21 N1 C20 120.70(12)
C26 C27 C22 122.34(15)
C26 C27 N3 127.43(14)
C22 C27 N3 110.23(13)
C29 N3 C27 111.44(12)
C29 N3 C28 123.50(14)
C27 N3 C28 125.06(14)
C14 N4 N5 111.74(11)
C14 N4 C8 126.92(12)
N5 N4 C8 121.34(12)
C7 N5 N4 104.48(11)
C37 O1 C38 112.91(11)

loop_
_geom_bond_atom_site_label_1
_geom_bond_atom_site_label_2
_geom_bond_distance
C1 C2 1.383(2)
C1 C6 1.385(2)
C1 H1 0.9300
C2 C3 1.369(3)
C2 H2 0.9300
C3 C4 1.377(3)
C3 H3 0.9300
C4 C5 1.376(3)
C4 H4 0.9300
C5 C6 1.385(2)
C5 H5 0.9300
C6 C7 1.475(2)
C7 N5 1.3354(18)
C7 C15 1.4146(19)
C8 C9 1.369(2)
C8 C13 1.380(2)
C8 N4 1.4137(18)
C9 C10 1.385(2)
C9 H9 0.9300
C10 C11 1.364(3)
C10 H10 0.9300
C11 C12 1.356(3)
C11 H11 0.9300
C12 C13 1.380(2)
C12 H12 0.9300
C13 H13 0.9300
C14 N4 1.3465(18)
C14 C15 1.365(2)
C14 H14 0.9300
C15 C16 1.4952(19)
C16 C17 1.5519(19)
C16 C30 1.5678(18)
C16 H16 0.9800
C17 N1 1.4587(19)
C17 C18 1.519(2)
C17 H17 0.9800
C18 C19 1.502(3)
C18 H18A 0.9700
C18 H18B 0.9700
C19 C20 1.486(3)
C19 H19A 0.9700
C19 H19B 0.9700
C20 N1 1.476(2)
C20 H20A 0.9700
C20 H20B 0.9700
C21 N1 1.4645(18)
C21 C22 1.518(2)
C21 C29 1.5548(19)
C21 C30 1.5998(18)
C22 C23 1.380(2)
C22 C27 1.395(2)
C23 C24 1.387(2)
C23 H23 0.9300
C24 C25 1.373(2)
C24 H24 0.9300
C25 C26 1.379(3)
C25 H25 0.9300
C26 C27 1.372(2)
C26 H26 0.9300
C28 N3 1.446(2)
C28 H27A 0.9600
C28 H27B 0.9600
C28 H27C 0.9600
C29 O3 1.2157(18)
C29 N3 1.3553(19)
C30 C38 1.5204(19)
C30 C31 1.5305(18)
C31 O2 1.2136(17)
C31 C32 1.476(2)
C32 C37 1.387(2)
C32 C33 1.397(2)
C33 C34 1.376(3)
C33 H32 0.9300
C34 C35 1.380(3)
C34 H33 0.9300
C35 C36 1.374(3)
C35 H34 0.9300
C36 C37 1.387(2)
C36 H35 0.9300
C37 O1 1.3595(17)
C38 O1 1.4311(17)
C38 H37A 0.9700
C38 H37B 0.9700
C27 N3 1.400(2)
N4 N5 1.3582(16)

loop_
_geom_hbond_atom_site_label_D
_geom_hbond_atom_site_label_H
_geom_hbond_atom_site_label_A
_geom_hbond_site_symmetry_A
_geom_hbond_distance_DH
_geom_hbond_distance_HA
_geom_hbond_distance_DA
_geom_hbond_angle_DHA
C34 H33 O3 1_565 0.93 2.59 3.523(3) 178

loop_
_geom_torsion_atom_site_label_1
_geom_torsion_atom_site_label_2
_geom_torsion_atom_site_label_3
_geom_torsion_atom_site_label_4
_geom_torsion
C6 C1 C2 C3 0.0(3)
C1 C2 C3 C4 1.8(3)
C2 C3 C4 C5 -1.9(4)
C3 C4 C5 C6 0.2(3)
C4 C5 C6 C1 1.6(3)
C4 C5 C6 C7 -177.19(17)
C2 C1 C6 C5 -1.7(2)
C2 C1 C6 C7 177.10(15)
C5 C6 C7 N5 -37.9(2)
C1 C6 C7 N5 143.31(14)
C5 C6 C7 C15 134.98(17)
C1 C6 C7 C15 -43.8(2)
C13 C8 C9 C10 0.1(3)
N4 C8 C9 C10 -179.90(16)
C8 C9 C10 C11 -0.4(3)
C9 C10 C11 C12 0.8(3)
C10 C11 C12 C13 -0.8(3)
C11 C12 C13 C8 0.5(3)
C9 C8 C13 C12 -0.2(2)
N4 C8 C13 C12 179.84(15)
N4 C14 C15 C7 -1.22(15)
N4 C14 C15 C16 -173.21(13)
N5 C7 C15 C14 1.20(16)
C6 C7 C15 C14 -172.17(14)
N5 C7 C15 C16 172.87(13)
C6 C7 C15 C16 -0.5(2)
C14 C15 C16 C17 57.39(18)
C7 C15 C16 C17 -112.57(15)
C14 C15 C16 C30 -63.88(18)
C7 C15 C16 C30 126.16(15)
C15 C16 C17 N1 -151.63(12)
C30 C16 C17 N1 -23.37(14)
C15 C16 C17 C18 93.24(15)
C30 C16 C17 C18 -138.51(13)
N1 C17 C18 C19 -30.83(17)
C16 C17 C18 C19 85.18(17)
C17 C18 C19 C20 25.5(2)
C18 C19 C20 N1 -10.8(2)
N1 C21 C22 C23 71.02(19)
C29 C21 C22 C23 -178.92(15)
C30 C21 C22 C23 -56.3(2)
N1 C21 C22 C27 -103.33(14)
C29 C21 C22 C27 6.73(14)
C30 C21 C22 C27 129.33(13)
C27 C22 C23 C24 0.9(2)
C21 C22 C23 C24 -172.97(15)
C22 C23 C24 C25 0.1(2)
C23 C24 C25 C26 -0.8(3)
C24 C25 C26 C27 0.5(3)
N1 C21 C29 O3 -65.80(18)
C22 C21 C29 O3 177.48(15)
C30 C21 C29 O3 47.92(19)
N1 C21 C29 N3 111.05(13)
C22 C21 C29 N3 -5.66(14)
C30 C21 C29 N3 -135.22(12)
C15 C16 C30 C38 2.92(16)
C17 C16 C30 C38 -120.84(12)
C15 C16 C30 C31 -116.44(13)
C17 C16 C30 C31 119.80(12)
C15 C16 C30 C21 127.57(12)
C17 C16 C30 C21 3.80(13)
N1 C21 C30 C38 140.06(11)
C22 C21 C30 C38 -89.97(15)
C29 C21 C30 C38 28.19(16)
N1 C21 C30 C31 -100.74(12)
C22 C21 C30 C31 29.23(16)
C29 C21 C30 C31 147.40(11)
N1 C21 C30 C16 16.80(13)
C22 C21 C30 C16 146.76(12)
C29 C21 C30 C16 -95.07(12)
C38 C30 C31 O2 -153.47(14)
C16 C30 C31 O2 -30.33(18)
C21 C30 C31 O2 82.13(16)
C38 C30 C31 C32 27.90(16)
C16 C30 C31 C32 151.04(12)
C21 C30 C31 C32 -96.50(13)
O2 C31 C32 C37 -179.59(14)
C30 C31 C32 C37 -0.94(19)
O2 C31 C32 C33 -1.3(2)
C30 C31 C32 C33 177.34(13)
C37 C32 C33 C34 -0.6(2)
C31 C32 C33 C34 -178.92(16)
C32 C33 C34 C35 0.2(3)
C33 C34 C35 C36 0.3(3)
C34 C35 C36 C37 -0.3(3)
C33 C32 C37 O1 -178.60(13)
C31 C32 C37 O1 -0.3(2)
C33 C32 C37 C36 0.6(2)
C31 C32 C37 C36 178.93(14)
C35 C36 C37 O1 179.05(16)
C35 C36 C37 C32 -0.2(3)
C31 C30 C38 O1 -57.50(14)
C16 C30 C38 O1 -179.31(10)
C21 C30 C38 O1 62.87(15)
C18 C17 N1 C21 156.51(12)
C16 C17 N1 C21 35.16(14)
C18 C17 N1 C20 24.96(16)
C16 C17 N1 C20 -96.39(14)
C22 C21 N1 C17 -167.23(11)
C29 C21 N1 C17 84.06(13)
C30 C21 N1 C17 -32.52(13)
C22 C21 N1 C20 -42.87(17)
C29 C21 N1 C20 -151.58(13)
C30 C21 N1 C20 91.84(14)
C19 C20 N1 C17 -9.05(19)
C19 C20 N1 C21 -132.63(16)
C25 C26 C27 C22 0.5(2)
C25 C26 C27 N3 -179.74(15)
C23 C22 C27 C26 -1.3(2)
C21 C22 C27 C26 174.04(14)
C23 C22 C27 N3 178.97(13)
C21 C22 C27 N3 -5.73(16)
O3 C29 N3 C27 179.58(14)
C21 C29 N3 C27 2.63(16)
O3 C29 N3 C28 0.7(3)
C21 C29 N3 C28 -176.27(15)
C26 C27 N3 C29 -177.82(16)
C22 C27 N3 C29 1.94(18)
C26 C27 N3 C28 1.1(3)
C22 C27 N3 C28 -179.19(16)
C15 C14 N4 N5 0.90(16)
C15 C14 N4 C8 -179.04(13)
C9 C8 N4 C14 167.31(15)
C13 C8 N4 C14 -12.7(2)
C9 C8 N4 N5 -12.6(2)
C13 C8 N4 N5 167.32(13)
C15 C7 N5 N4 -0.67(15)
C6 C7 N5 N4 173.33(12)
C14 N4 N5 C7 -0.13(15)
C8 N4 N5 C7 179.82(12)
C32 C37 O1 C38 -28.68(19)
C36 C37 O1 C38 152.08(14)
C30 C38 O1 C37 59.83(15)
